data_1513853
loop_
_publ_author_name
'Vantomme, Ghislaine'
'Hafezi, Nema'
'Lehn, Jean-Marie'

_publ_section_title
;
 A light-induced reversible phase separation and its coupling to a dynamic
 library of imines
;
_journal_issue 4
_journal_name_full 'Chemical Science'
_journal_page_first 1475
_journal_paper_doi 10.1039/c3sc53130a
_journal_volume 5
_journal_year 2014
_chemical_formula_moiety 'C13 H10 Ca F6 N4 O6 S2'
_chemical_formula_sum 'C13 H10 Ca F6 N4 O6 S2'
_chemical_formula_weight 536.45
_chemical_name_systematic
;
 ?
;
_space_group_IT_number 2
_symmetry_cell_setting triclinic
_symmetry_space_group_name_Hall '-P 1'
_symmetry_space_group_name_H-M 'P -1'
_atom_sites_solution_hydrogens geom
_atom_sites_solution_primary direct
_atom_sites_solution_secondary difmap
_audit_creation_method SHELXL-97
_cell_angle_alpha 92.066(2)
_cell_angle_beta 98.016(2)
_cell_angle_gamma 100.127(2)
_cell_formula_units_Z 2
_cell_length_a 8.8738(9)
_cell_length_b 10.2258(10)
_cell_length_c 11.1100(11)
_cell_measurement_reflns_used 5678
_cell_measurement_temperature 173(2)
_cell_measurement_theta_max 30.05
_cell_measurement_theta_min 2.66
_cell_volume 980.84(17)
_computing_cell_refinement 'Bruker SAINT'
_computing_data_collection 'Bruker APEX2'
_computing_data_reduction 'Bruker SAINT'
_computing_molecular_graphics 'Bruker SHELXTL'
_computing_publication_material 'Bruker SHELXTL'
_computing_structure_refinement 'SHELXL-97 (Sheldrick, 2008)'
_computing_structure_solution 'SHELXS-97 (Sheldrick, 2008)'
_diffrn_ambient_temperature 173(2)
_diffrn_measured_fraction_theta_full 0.981
_diffrn_measured_fraction_theta_max 0.981
_diffrn_measurement_device_type 'Bruker APEX-II CCD'
_diffrn_measurement_method '\f and \w scans'
_diffrn_radiation_monochromator triumph
_diffrn_radiation_source 'sealed tube'
_diffrn_radiation_type MoK\a
_diffrn_radiation_wavelength 0.71073
_diffrn_reflns_av_R_equivalents 0.0310
_diffrn_reflns_av_sigmaI/netI 0.0436
_diffrn_reflns_limit_h_max 12
_diffrn_reflns_limit_h_min -10
_diffrn_reflns_limit_k_max 10
_diffrn_reflns_limit_k_min -14
_diffrn_reflns_limit_l_max 15
_diffrn_reflns_limit_l_min -15
_diffrn_reflns_number 15522
_diffrn_reflns_theta_full 30.30
_diffrn_reflns_theta_max 30.30
_diffrn_reflns_theta_min 2.03
_exptl_absorpt_coefficient_mu 0.631
_exptl_absorpt_correction_T_max 0.9692
_exptl_absorpt_correction_T_min 0.8334
_exptl_absorpt_correction_type multi-scan
_exptl_absorpt_process_details sadabs
_exptl_crystal_colour colourless
_exptl_crystal_density_diffrn 1.816
_exptl_crystal_density_method 'not measured'
_exptl_crystal_description plate
_exptl_crystal_F_000 540
_exptl_crystal_size_max 0.30
_exptl_crystal_size_mid 0.25
_exptl_crystal_size_min 0.05
_refine_diff_density_max 0.632
_refine_diff_density_min -0.502
_refine_diff_density_rms 0.100
_refine_ls_extinction_method none
_refine_ls_goodness_of_fit_ref 1.116
_refine_ls_hydrogen_treatment mixed
_refine_ls_matrix_type full
_refine_ls_number_parameters 293
_refine_ls_number_reflns 5770
_refine_ls_number_restraints 0
_refine_ls_restrained_S_all 1.116
_refine_ls_R_factor_all 0.0742
_refine_ls_R_factor_gt 0.0528
_refine_ls_shift/su_max 0.000
_refine_ls_shift/su_mean 0.000
_refine_ls_structure_factor_coef Fsqd
_refine_ls_weighting_details 'calc w=1/[\s^2^(Fo^2^)+(0.0276P)^2^+3.6407P] where P=(Fo^2^+2Fc^2^)/3'
_refine_ls_weighting_scheme calc
_refine_ls_wR_factor_gt 0.1336
_refine_ls_wR_factor_ref 0.1409
_reflns_number_gt 4438
_reflns_number_total 5770
_reflns_threshold_expression I>2\s(I)
_cod_data_source_file c3sc53130a.txt
_cod_data_source_block jmlgv120116
_cod_depositor_comments
;
The following automatic conversions were performed:

'_symmetry_cell_setting' value 'Triclinic' changed to 'triclinic'
according to
/usr/data/users/saulius/crontab/automatic-downloads/current/RSC/lib/dictionaries/cif_core.dic
dictionary named 'cif_core.dic' version 2.4.2 from 2011-04-26.

Automatic conversion script
Id: cif_fix_values 2281 2013-09-26 08:29:07Z andrius 
;
_cod_original_sg_symbol_Hall '-P 1 '
_cod_original_sg_symbol_H-M 'P -1   '
_cod_database_code 1513853

loop_
_symmetry_equiv_pos_as_xyz
'x, y, z'
'-x, -y, -z'

loop_
_atom_site_label
_atom_site_type_symbol
_atom_site_fract_x
_atom_site_fract_y
_atom_site_fract_z
_atom_site_U_iso_or_equiv
_atom_site_adp_type
_atom_site_occupancy
_atom_site_symmetry_multiplicity
_atom_site_calc_flag
_atom_site_refinement_flags
C1 C 0.2618(4) 0.2948(4) 0.1639(3) 0.0272(7) Uani 1 1 d .
H1 H 0.2185 0.3734 0.1606 0.033 Uiso 1 1 calc R
C2 C 0.3117(5) 0.2498(4) 0.0608(4) 0.0363(9) Uani 1 1 d .
H2 H 0.3013 0.2951 -0.0122 0.044 Uiso 1 1 calc R
C3 C 0.3777(5) 0.1360(4) 0.0666(4) 0.0378(10) Uani 1 1 d .
H3 H 0.4157 0.1036 -0.0024 0.045 Uiso 1 1 calc R
C4 C 0.3878(5) 0.0711(4) 0.1722(4) 0.0321(8) Uani 1 1 d .
H4 H 0.4318 -0.0071 0.1780 0.038 Uiso 1 1 calc R
C5 C 0.3314(4) 0.1232(3) 0.2713(3) 0.0227(7) Uani 1 1 d .
C6 C 0.2411(4) 0.0218(3) 0.5550(3) 0.0215(7) Uani 1 1 d .
H6 H 0.2832 -0.0573 0.5620 0.026 Uiso 1 1 calc R
C7 C 0.1544(4) 0.0637(3) 0.6456(3) 0.0226(7) Uani 1 1 d .
C8 C 0.1269(5) -0.0130(4) 0.7438(3) 0.0306(8) Uani 1 1 d .
H8 H 0.1676 -0.0925 0.7537 0.037 Uiso 1 1 calc R
C9 C 0.0396(5) 0.0278(4) 0.8268(4) 0.0368(9) Uani 1 1 d .
H9 H 0.0197 -0.0230 0.8947 0.044 Uiso 1 1 calc R
C10 C -0.0177(5) 0.1429(4) 0.8096(4) 0.0340(9) Uani 1 1 d .
H10 H -0.0794 0.1725 0.8646 0.041 Uiso 1 1 calc R
C11 C 0.0157(4) 0.2152(4) 0.7107(4) 0.0290(8) Uani 1 1 d .
H11 H -0.0241 0.2950 0.6998 0.035 Uiso 1 1 calc R
C12 C 0.5706(5) 0.3383(4) 0.7833(4) 0.0290(8) Uani 1 1 d .
C13 C -0.1595(5) 0.4070(4) 0.1668(3) 0.0295(8) Uani 1 1 d .
N1 N 0.2708(3) 0.2338(3) 0.2688(3) 0.0215(6) Uani 1 1 d .
N2 N 0.3363(4) 0.0560(3) 0.3778(3) 0.0259(6) Uani 1 1 d .
N3 N 0.2594(3) 0.0950(3) 0.4646(3) 0.0211(6) Uani 1 1 d .
N4 N 0.1013(3) 0.1785(3) 0.6295(3) 0.0226(6) Uani 1 1 d .
Ca1 Ca 0.20521(7) 0.33023(6) 0.46713(6) 0.01562(14) Uani 1 1 d .
F1 F 0.4668(3) 0.2293(3) 0.7938(3) 0.0490(7) Uani 1 1 d .
F2 F 0.5157(3) 0.4409(3) 0.8206(3) 0.0457(7) Uani 1 1 d .
F3 F 0.6993(3) 0.3309(3) 0.8567(2) 0.0505(7) Uani 1 1 d .
F4 F -0.2759(4) 0.4571(3) 0.1103(2) 0.0536(8) Uani 1 1 d .
F5 F -0.1569(3) 0.2920(3) 0.1077(2) 0.0444(7) Uani 1 1 d .
F6 F -0.0291(3) 0.4893(3) 0.1546(3) 0.0490(7) Uani 1 1 d .
O1 O 0.4587(3) 0.3591(3) 0.5608(2) 0.0277(6) Uani 1 1 d .
O2 O 0.6572(3) 0.2251(2) 0.6034(3) 0.0306(6) Uani 1 1 d .
O3 O -0.0407(3) 0.3287(3) 0.3683(2) 0.0258(5) Uani 1 1 d .
O4 O -0.3193(3) 0.2925(3) 0.3218(3) 0.0336(6) Uani 1 1 d .
O5 O 0.1715(3) 0.4834(2) 0.6234(2) 0.0287(6) Uani 1 1 d .
O6 O 0.2767(3) 0.5346(2) 0.3710(2) 0.0222(5) Uani 1 1 d .
S1 S 0.60632(9) 0.34731(7) 0.62589(7) 0.01739(16) Uani 1 1 d .
S2 S -0.17756(9) 0.38307(8) 0.32601(7) 0.01852(17) Uani 1 1 d .
H2N H 0.360(5) -0.023(4) 0.375(4) 0.029(11) Uiso 1 1 d .

loop_
_atom_site_aniso_label
_atom_site_aniso_U_11
_atom_site_aniso_U_22
_atom_site_aniso_U_33
_atom_site_aniso_U_23
_atom_site_aniso_U_13
_atom_site_aniso_U_12
C1 0.034(2) 0.0213(16) 0.0264(18) 0.0003(13) 0.0051(15) 0.0048(14)
C2 0.049(3) 0.034(2) 0.028(2) 0.0043(16) 0.0126(18) 0.0091(18)
C3 0.051(3) 0.032(2) 0.035(2) -0.0049(17) 0.0190(19) 0.0092(18)
C4 0.040(2) 0.0240(17) 0.036(2) -0.0030(15) 0.0156(17) 0.0106(16)
C5 0.0228(16) 0.0197(15) 0.0262(17) -0.0027(13) 0.0064(13) 0.0043(12)
C6 0.0292(18) 0.0116(13) 0.0243(16) 0.0021(12) 0.0028(13) 0.0059(12)
C7 0.0277(17) 0.0148(14) 0.0237(17) -0.0003(12) 0.0003(13) 0.0024(12)
C8 0.045(2) 0.0185(16) 0.0261(18) 0.0025(14) 0.0029(16) 0.0022(15)
C9 0.048(3) 0.031(2) 0.028(2) 0.0044(16) 0.0094(18) -0.0059(18)
C10 0.033(2) 0.033(2) 0.035(2) 0.0007(16) 0.0110(17) -0.0011(16)
C11 0.0239(18) 0.0241(17) 0.039(2) 0.0023(15) 0.0080(16) 0.0024(14)
C12 0.032(2) 0.0292(18) 0.0265(18) 0.0047(15) 0.0077(15) 0.0042(15)
C13 0.038(2) 0.0333(19) 0.0214(17) 0.0006(14) 0.0043(15) 0.0187(16)
N1 0.0235(14) 0.0160(13) 0.0249(15) -0.0022(11) 0.0057(11) 0.0022(10)
N2 0.0368(17) 0.0173(13) 0.0275(16) 0.0017(11) 0.0095(13) 0.0114(12)
N3 0.0228(14) 0.0150(12) 0.0261(15) -0.0008(11) 0.0041(11) 0.0049(10)
N4 0.0223(14) 0.0183(13) 0.0273(15) 0.0051(11) 0.0028(12) 0.0036(11)
Ca1 0.0176(3) 0.0122(3) 0.0178(3) 0.0010(2) 0.0019(2) 0.0053(2)
F1 0.0610(18) 0.0382(14) 0.0451(16) 0.0139(12) 0.0209(14) -0.0107(12)
F2 0.0554(17) 0.0432(15) 0.0452(16) -0.0045(12) 0.0257(13) 0.0141(12)
F3 0.0494(16) 0.078(2) 0.0232(12) 0.0082(13) -0.0061(11) 0.0169(15)
F4 0.0684(19) 0.076(2) 0.0285(13) 0.0132(13) -0.0013(13) 0.0498(17)
F5 0.0740(19) 0.0396(14) 0.0245(12) -0.0068(10) 0.0074(12) 0.0256(13)
F6 0.0614(18) 0.0490(16) 0.0420(15) 0.0082(12) 0.0277(14) 0.0076(13)
O1 0.0193(12) 0.0284(13) 0.0334(14) 0.0053(11) -0.0051(10) 0.0056(10)
O2 0.0392(16) 0.0179(12) 0.0378(15) 0.0015(11) 0.0050(12) 0.0141(11)
O3 0.0227(12) 0.0285(13) 0.0258(13) -0.0013(10) -0.0038(10) 0.0102(10)
O4 0.0219(13) 0.0362(15) 0.0391(16) -0.0012(12) 0.0004(11) -0.0008(11)
O5 0.0422(16) 0.0207(12) 0.0263(13) -0.0035(10) 0.0106(11) 0.0110(11)
O6 0.0231(12) 0.0175(11) 0.0256(13) 0.0062(9) 0.0039(10) 0.0013(9)
S1 0.0182(4) 0.0132(3) 0.0211(4) 0.0030(3) 0.0007(3) 0.0053(3)
S2 0.0196(4) 0.0179(4) 0.0187(4) -0.0011(3) 0.0015(3) 0.0065(3)

loop_
_atom_type_symbol
_atom_type_description
_atom_type_scat_dispersion_real
_atom_type_scat_dispersion_imag
_atom_type_scat_source
C C 0.0033 0.0016 'International Tables Vol C Tables 4.2.6.8 and 6.1.1.4'
H H 0.0000 0.0000 'International Tables Vol C Tables 4.2.6.8 and 6.1.1.4'
N N 0.0061 0.0033 'International Tables Vol C Tables 4.2.6.8 and 6.1.1.4'
Ca Ca 0.2262 0.3064 'International Tables Vol C Tables 4.2.6.8 and 6.1.1.4'
F F 0.0171 0.0103 'International Tables Vol C Tables 4.2.6.8 and 6.1.1.4'
O O 0.0106 0.0060 'International Tables Vol C Tables 4.2.6.8 and 6.1.1.4'
S S 0.1246 0.1234 'International Tables Vol C Tables 4.2.6.8 and 6.1.1.4'

loop_
_geom_angle_atom_site_label_1
_geom_angle_atom_site_label_2
_geom_angle_atom_site_label_3
_geom_angle
_geom_angle_site_symmetry_1
_geom_angle_site_symmetry_3
N1 C1 C2 123.7(3) . .
N1 C1 H1 118.2 . .
C2 C1 H1 118.2 . .
C1 C2 C3 118.1(4) . .
C1 C2 H2 121.0 . .
C3 C2 H2 121.0 . .
C4 C3 C2 119.6(4) . .
C4 C3 H3 120.2 . .
C2 C3 H3 120.2 . .
C3 C4 C5 118.1(3) . .
C3 C4 H4 121.0 . .
C5 C4 H4 121.0 . .
N1 C5 N2 117.9(3) . .
N1 C5 C4 123.4(3) . .
N2 C5 C4 118.7(3) . .
N3 C6 C7 117.8(3) . .
N3 C6 H6 121.1 . .
C7 C6 H6 121.1 . .
N4 C7 C8 122.3(3) . .
N4 C7 C6 117.1(3) . .
C8 C7 C6 120.7(3) . .
C9 C8 C7 119.2(4) . .
C9 C8 H8 120.4 . .
C7 C8 H8 120.4 . .
C10 C9 C8 118.9(4) . .
C10 C9 H9 120.6 . .
C8 C9 H9 120.6 . .
C9 C10 C11 118.9(4) . .
C9 C10 H10 120.6 . .
C11 C10 H10 120.6 . .
N4 C11 C10 123.5(4) . .
N4 C11 H11 118.3 . .
C10 C11 H11 118.3 . .
F2 C12 F3 108.7(3) . .
F2 C12 F1 107.5(3) . .
F3 C12 F1 107.9(3) . .
F2 C12 S1 112.3(3) . .
F3 C12 S1 110.6(3) . .
F1 C12 S1 109.8(3) . .
F4 C13 F5 107.8(3) . .
F4 C13 F6 107.4(3) . .
F5 C13 F6 107.0(3) . .
F4 C13 S2 111.9(3) . .
F5 C13 S2 110.8(3) . .
F6 C13 S2 111.8(3) . .
C5 N1 C1 117.1(3) . .
C5 N1 Ca1 118.8(2) . .
C1 N1 Ca1 123.7(2) . .
N3 N2 C5 117.6(3) . .
N3 N2 H2N 121(3) . .
C5 N2 H2N 118(3) . .
C6 N3 N2 118.7(3) . .
C6 N3 Ca1 121.6(2) . .
N2 N3 Ca1 118.4(2) . .
C11 N4 C7 117.3(3) . .
C11 N4 Ca1 123.9(2) . .
C7 N4 Ca1 118.1(2) . .
O3 Ca1 O1 172.88(10) . .
O3 Ca1 O5 91.39(9) . .
O1 Ca1 O5 85.67(10) . .
O3 Ca1 O6 85.69(9) . .
O1 Ca1 O6 87.44(9) . .
O5 Ca1 O6 81.01(9) . .
O3 Ca1 N3 109.38(9) . .
O1 Ca1 N3 77.17(9) . .
O5 Ca1 N3 133.90(10) . .
O6 Ca1 N3 139.17(9) . .
O3 Ca1 N1 88.37(9) . .
O1 Ca1 N1 92.41(10) . .
O5 Ca1 N1 161.94(9) . .
O6 Ca1 N1 80.97(9) . .
N3 Ca1 N1 62.49(9) . .
O3 Ca1 N4 91.88(10) . .
O1 Ca1 N4 93.73(10) . .
O5 Ca1 N4 76.44(9) . .
O6 Ca1 N4 157.25(9) . .
N3 Ca1 N4 62.64(9) . .
N1 Ca1 N4 121.62(9) . .
S1 O1 Ca1 167.31(17) . .
S2 O3 Ca1 156.65(16) . .
S2 O5 Ca1 152.24(17) 2_566 .
S1 O6 Ca1 144.35(15) 2_666 .
O2 S1 O1 115.84(17) . .
O2 S1 O6 114.98(16) . 2_666
O1 S1 O6 114.02(15) . 2_666
O2 S1 C12 102.68(17) . .
O1 S1 C12 103.22(17) . .
O6 S1 C12 103.70(17) 2_666 .
O4 S2 O5 116.87(17) . 2_566
O4 S2 O3 114.56(17) . .
O5 S2 O3 113.21(16) 2_566 .
O4 S2 C13 104.19(19) . .
O5 S2 C13 103.39(17) 2_566 .
O3 S2 C13 102.24(16) . .

loop_
_geom_bond_atom_site_label_1
_geom_bond_atom_site_label_2
_geom_bond_distance
_geom_bond_site_symmetry_2
C1 N1 1.340(5) .
C1 C2 1.377(5) .
C1 H1 0.9500 .
C2 C3 1.391(6) .
C2 H2 0.9500 .
C3 C4 1.369(6) .
C3 H3 0.9500 .
C4 C5 1.396(5) .
C4 H4 0.9500 .
C5 N1 1.335(4) .
C5 N2 1.389(5) .
C6 N3 1.285(4) .
C6 C7 1.446(5) .
C6 H6 0.9500 .
C7 N4 1.348(4) .
C7 C8 1.391(5) .
C8 C9 1.382(6) .
C8 H8 0.9500 .
C9 C10 1.371(6) .
C9 H9 0.9500 .
C10 C11 1.383(6) .
C10 H10 0.9500 .
C11 N4 1.341(5) .
C11 H11 0.9500 .
C12 F2 1.310(4) .
C12 F3 1.323(5) .
C12 F1 1.335(4) .
C12 S1 1.823(4) .
C13 F4 1.323(4) .
C13 F5 1.331(4) .
C13 F6 1.333(5) .
C13 S2 1.820(4) .
N1 Ca1 2.563(3) .
N2 N3 1.344(4) .
N2 H2N 0.87(4) .
N3 Ca1 2.534(3) .
N4 Ca1 2.583(3) .
Ca1 O3 2.299(3) .
Ca1 O1 2.306(3) .
Ca1 O5 2.381(2) .
Ca1 O6 2.408(2) .
O1 S1 1.433(3) .
O2 S1 1.427(2) .
O3 S2 1.449(2) .
O4 S2 1.419(3) .
O5 S2 1.447(2) 2_566
O6 S1 1.443(2) 2_666
S1 O6 1.443(2) 2_666
S2 O5 1.447(2) 2_566

loop_
_geom_hbond_atom_site_label_D
_geom_hbond_atom_site_label_H
_geom_hbond_atom_site_label_A
_geom_hbond_distance_DH
_geom_hbond_distance_HA
_geom_hbond_distance_DA
_geom_hbond_angle_DHA
_geom_hbond_site_symmetry_A
N2 H2N O2 0.87(4) 2.07(4) 2.900(4) 159(4) 2_656

loop_
_geom_torsion_atom_site_label_1
_geom_torsion_atom_site_label_2
_geom_torsion_atom_site_label_3
_geom_torsion_atom_site_label_4
_geom_torsion
_geom_torsion_site_symmetry_4
N1 C1 C2 C3 -1.2(7) .
C1 C2 C3 C4 1.5(7) .
C2 C3 C4 C5 -0.5(7) .
C3 C4 C5 N1 -1.1(6) .
C3 C4 C5 N2 178.0(4) .
N3 C6 C7 N4 -1.2(5) .
N3 C6 C7 C8 178.2(3) .
N4 C7 C8 C9 1.3(6) .
C6 C7 C8 C9 -178.1(4) .
C7 C8 C9 C10 0.2(6) .
C8 C9 C10 C11 -1.0(6) .
C9 C10 C11 N4 0.4(6) .
N2 C5 N1 C1 -177.6(3) .
C4 C5 N1 C1 1.5(5) .
N2 C5 N1 Ca1 8.6(4) .
C4 C5 N1 Ca1 -172.3(3) .
C2 C1 N1 C5 -0.3(6) .
C2 C1 N1 Ca1 173.2(3) .
N1 C5 N2 N3 9.7(5) .
C4 C5 N2 N3 -169.4(3) .
C7 C6 N3 N2 -178.3(3) .
C7 C6 N3 Ca1 14.5(4) .
C5 N2 N3 C6 169.0(3) .
C5 N2 N3 Ca1 -23.5(4) .
C10 C11 N4 C7 1.1(6) .
C10 C11 N4 Ca1 -168.8(3) .
C8 C7 N4 C11 -1.9(5) .
C6 C7 N4 C11 177.5(3) .
C8 C7 N4 Ca1 168.6(3) .
C6 C7 N4 Ca1 -12.0(4) .
C6 N3 Ca1 O3 -96.3(3) .
N2 N3 Ca1 O3 96.5(3) .
C6 N3 Ca1 O1 86.6(3) .
N2 N3 Ca1 O1 -80.6(3) .
C6 N3 Ca1 O5 15.7(3) .
N2 N3 Ca1 O5 -151.5(2) .
C6 N3 Ca1 O6 157.1(2) .
N2 N3 Ca1 O6 -10.0(3) .
C6 N3 Ca1 N1 -173.7(3) .
N2 N3 Ca1 N1 19.1(2) .
C6 N3 Ca1 N4 -14.5(3) .
N2 N3 Ca1 N4 178.3(3) .
C5 N1 Ca1 O3 -127.0(3) .
C1 N1 Ca1 O3 59.7(3) .
C5 N1 Ca1 O1 60.1(3) .
C1 N1 Ca1 O1 -113.2(3) .
C5 N1 Ca1 O5 143.5(3) .
C1 N1 Ca1 O5 -29.8(5) .
C5 N1 Ca1 O6 147.2(3) .
C1 N1 Ca1 O6 -26.2(3) .
C5 N1 Ca1 N3 -14.1(2) .
C1 N1 Ca1 N3 172.6(3) .
C5 N1 Ca1 N4 -35.7(3) .
C1 N1 Ca1 N4 150.9(3) .
C11 N4 Ca1 O3 -66.2(3) .
C7 N4 Ca1 O3 124.0(3) .
C11 N4 Ca1 O1 109.4(3) .
C7 N4 Ca1 O1 -60.4(3) .
C11 N4 Ca1 O5 24.8(3) .
C7 N4 Ca1 O5 -145.0(3) .
C11 N4 Ca1 O6 17.1(4) .
C7 N4 Ca1 O6 -152.7(2) .
C11 N4 Ca1 N3 -177.1(3) .
C7 N4 Ca1 N3 13.1(2) .
C11 N4 Ca1 N1 -155.5(3) .
C7 N4 Ca1 N1 34.7(3) .
O5 Ca1 O1 S1 110.7(8) .
O6 Ca1 O1 S1 -168.1(8) .
N3 Ca1 O1 S1 -26.2(8) .
N1 Ca1 O1 S1 -87.3(8) .
N4 Ca1 O1 S1 34.6(8) .
O5 Ca1 O3 S2 34.6(4) .
O6 Ca1 O3 S2 -46.2(4) .
N3 Ca1 O3 S2 172.7(4) .
N1 Ca1 O3 S2 -127.3(4) .
N4 Ca1 O3 S2 111.1(4) .
O3 Ca1 O5 S2 -87.3(4) 2_566
O1 Ca1 O5 S2 86.2(4) 2_566
O6 Ca1 O5 S2 -1.9(4) 2_566
N3 Ca1 O5 S2 153.8(3) 2_566
N1 Ca1 O5 S2 1.7(6) 2_566
N4 Ca1 O5 S2 -178.9(4) 2_566
O3 Ca1 O6 S1 162.8(3) 2_666
O1 Ca1 O6 S1 -15.4(3) 2_666
O5 Ca1 O6 S1 70.7(3) 2_666
N3 Ca1 O6 S1 -82.3(3) 2_666
N1 Ca1 O6 S1 -108.2(3) 2_666
N4 Ca1 O6 S1 78.2(4) 2_666
Ca1 O1 S1 O2 42.5(9) .
Ca1 O1 S1 O6 179.3(8) 2_666
Ca1 O1 S1 C12 -68.9(8) .
F2 C12 S1 O2 -177.3(3) .
F3 C12 S1 O2 61.1(3) .
F1 C12 S1 O2 -57.8(3) .
F2 C12 S1 O1 -56.5(3) .
F3 C12 S1 O1 -178.1(3) .
F1 C12 S1 O1 62.9(3) .
F2 C12 S1 O6 62.7(3) 2_666
F3 C12 S1 O6 -58.9(3) 2_666
F1 C12 S1 O6 -177.9(3) 2_666
Ca1 O3 S2 O4 -145.0(4) .
Ca1 O3 S2 O5 -7.5(5) 2_566
Ca1 O3 S2 C13 103.0(4) .
F4 C13 S2 O4 60.5(3) .
F5 C13 S2 O4 -59.8(3) .
F6 C13 S2 O4 -179.1(3) .
F4 C13 S2 O5 -62.2(3) 2_566
F5 C13 S2 O5 177.5(3) 2_566
F6 C13 S2 O5 58.3(3) 2_566
F4 C13 S2 O3 -180.0(3) .
F5 C13 S2 O3 59.7(3) .
F6 C13 S2 O3 -59.5(3) .
